data_2220583
loop_
_publ_author_name
'Wu, Ya-Ming'
'Wu, Chun-Ming'
'Wang, Yong'

_publ_section_title
;
 Methyl 5-bromo-6-methylpicolinate
;
_journal_coeditor_code LX2083
_journal_issue 1
_journal_name_full 'Acta Crystallographica Section E'
_journal_page_first o134
_journal_paper_doi 10.1107/S1600536808042104
_journal_volume 65
_journal_year 2009
_chemical_formula_iupac 'C8 H8 Br N O2'
_chemical_formula_moiety 'C8 H8 Br N O2'
_chemical_formula_sum 'C8 H8 Br N O2'
_chemical_formula_weight 230.06
_chemical_name_systematic
;
Methyl 5-bromo-6-methylpicolinate
;
_space_group_IT_number 14
_symmetry_cell_setting monoclinic
_symmetry_space_group_name_Hall '-P 2ybc'
_symmetry_space_group_name_H-M 'P 1 21/c 1'
_atom_sites_solution_hydrogens difmap
_atom_sites_solution_primary direct
_atom_sites_solution_secondary difmap
_audit_creation_method SHELXL-97
_cell_angle_alpha 90.00
_cell_angle_beta 109.52(3)
_cell_angle_gamma 90.00
_cell_formula_units_Z 4
_cell_length_a 18.518(4)
_cell_length_b 4.1040(8)
_cell_length_c 12.442(3)
_cell_measurement_reflns_used 25
_cell_measurement_temperature 293(2)
_cell_measurement_theta_max 14
_cell_measurement_theta_min 10
_cell_volume 891.2(4)
_computing_cell_refinement 'CAD-4 Software (Enraf--Nonius, 1985)'
_computing_data_collection 'CAD-4 Software (Enraf--Nonius, 1985)'
_computing_data_reduction 'XCAD4 (Harms & Wocadlo, 1995)'
_computing_molecular_graphics 'SHELXTL (Sheldrick, 2008)'
_computing_publication_material 'SHELXTL (Sheldrick, 2008)'
_computing_structure_refinement 'SHELXL97 (Sheldrick, 2008)'
_computing_structure_solution 'SHELXS97 (Sheldrick, 2008)'
_diffrn_ambient_temperature 293(2)
_diffrn_measured_fraction_theta_full 0.993
_diffrn_measured_fraction_theta_max 0.993
_diffrn_measurement_device_type 'Enraf--Nonius CAD-4'
_diffrn_measurement_method \w/2\q
_diffrn_radiation_monochromator graphite
_diffrn_radiation_source 'fine-focus sealed tube'
_diffrn_radiation_type MoK\a
_diffrn_radiation_wavelength 0.71073
_diffrn_reflns_av_R_equivalents 0.0000
_diffrn_reflns_av_sigmaI/netI 0.0774
_diffrn_reflns_limit_h_max 20
_diffrn_reflns_limit_h_min -22
_diffrn_reflns_limit_k_max 4
_diffrn_reflns_limit_k_min 0
_diffrn_reflns_limit_l_max 14
_diffrn_reflns_limit_l_min 0
_diffrn_reflns_number 1602
_diffrn_reflns_theta_full 25.31
_diffrn_reflns_theta_max 25.31
_diffrn_reflns_theta_min 1.17
_diffrn_standards_decay_% 1
_diffrn_standards_interval_count 200
_diffrn_standards_interval_time 120
_diffrn_standards_number 3
_exptl_absorpt_coefficient_mu 4.570
_exptl_absorpt_correction_T_max 0.6579
_exptl_absorpt_correction_T_min 0.4618
_exptl_absorpt_correction_type psi-scan
_exptl_absorpt_process_details '(North <i>et al.</i>,  1968)'
_exptl_crystal_colour colorless
_exptl_crystal_density_diffrn 1.715
_exptl_crystal_density_method 'not measured'
_exptl_crystal_description block
_exptl_crystal_F_000 456
_exptl_crystal_size_max 0.20
_exptl_crystal_size_mid 0.10
_exptl_crystal_size_min 0.10
_refine_diff_density_max 0.528
_refine_diff_density_min -0.609
_refine_ls_extinction_method none
_refine_ls_goodness_of_fit_ref 1.749
_refine_ls_hydrogen_treatment constr
_refine_ls_matrix_type full
_refine_ls_number_parameters 110
_refine_ls_number_reflns 1602
_refine_ls_number_restraints 0
_refine_ls_restrained_S_all 1.749
_refine_ls_R_factor_all 0.1143
_refine_ls_R_factor_gt 0.0608
_refine_ls_shift/su_max_lt 0.000
_refine_ls_shift/su_mean 0.000
_refine_ls_structure_factor_coef Fsqd
_refine_ls_weighting_details 'calc w=1/[\s^2^(Fo^2^)]'
_refine_ls_weighting_scheme calc
_refine_ls_wR_factor_gt 0.0635
_refine_ls_wR_factor_ref 0.0663
_reflns_number_gt 975
_reflns_number_total 1602
_reflns_threshold_expression I>2\s(I)
_cod_data_source_file lx2083.cif
_cod_data_source_block I
_cod_depositor_comments
;
The following automatic conversions were performed:
'_symmetry_cell_setting' value 'Monoclinic' changed to 'monoclinic'
according to '/home/saulius/struct/CIF-dictionaries/cif_core.dic'
dictionary named 'cif_core.dic' version 2.4.1 from 2010-06-29.

Automatic conversion script
Id: cif_fix_enum 1527 2010-12-29 10:47:43Z saulius 

The following automatic conversions were performed:

'_symmetry_cell_setting' value 'Monoclinic' changed to 'monoclinic'
according to /home/saulius/struct/CIF-dictionaries/cif_core.dic
dictionary named 'cif_core.dic' version 2.4.1 from 2010-06-29.

Automatic conversion script
Id: cif_fix_values 1715 2011-07-08 13:25:40Z adriana 
;
_cod_original_sg_symbol_H-M 'P 21/c'
_cod_database_code 2220583
_cod_database_fobs_code 2220583

loop_
_symmetry_equiv_pos_as_xyz
'x, y, z'
'-x, y+1/2, -z+1/2'
'-x, -y, -z'
'x, -y-1/2, z-1/2'

loop_
_atom_site_type_symbol
_atom_site_label
_atom_site_fract_x
_atom_site_fract_y
_atom_site_fract_z
_atom_site_U_iso_or_equiv
_atom_site_adp_type
_atom_site_calc_flag
_atom_site_refinement_flags
_atom_site_occupancy
_atom_site_disorder_assembly
_atom_site_disorder_group
Br Br 0.41815(4) 0.6507(2) 0.25731(6) 0.0546(3) Uani d . 1 . .
O O1 0.0882(2) -0.1451(13) 0.2125(3) 0.0691(16) Uani d . 1 . .
O O2 0.1349(2) -0.0435(11) 0.3986(4) 0.0533(15) Uani d . 1 . .
N N 0.2635(3) 0.2009(15) 0.3797(4) 0.0450(17) Uani d . 1 . .
C C1 0.3893(3) 0.4149(17) 0.4811(4) 0.067(2) Uani d . 1 . .
H H1A 0.3707 0.3787 0.5434 0.101 Uiso calc R 1 . .
H H1B 0.4059 0.6370 0.4822 0.101 Uiso calc R 1 . .
H H1C 0.4317 0.2717 0.4882 0.101 Uiso calc R 1 . .
C C2 0.3260(3) 0.3477(18) 0.3698(5) 0.0344(16) Uani d . 1 . .
C C3 0.3290(3) 0.4444(16) 0.2646(5) 0.039(2) Uani d . 1 . .
C C4 0.2680(3) 0.3789(19) 0.1651(5) 0.059(2) Uani d . 1 . .
H H4A 0.2702 0.4358 0.0939 0.071 Uiso calc R 1 . .
C C5 0.2053(3) 0.2298(18) 0.1755(5) 0.050(2) Uani d . 1 . .
H H5A 0.1632 0.1866 0.1109 0.060 Uiso calc R 1 . .
C C6 0.2038(3) 0.1425(19) 0.2814(5) 0.0426(18) Uani d . 1 . .
C C7 0.1372(4) -0.0335(18) 0.2958(6) 0.050(2) Uani d . 1 . .
C C8 0.0676(3) -0.1896(19) 0.4127(5) 0.070(2) Uani d . 1 . .
H H8A 0.0724 -0.1875 0.4920 0.104 Uiso calc R 1 . .
H H8B 0.0627 -0.4104 0.3857 0.104 Uiso calc R 1 . .
H H8C 0.0230 -0.0679 0.3698 0.104 Uiso calc R 1 . .

loop_
_atom_site_aniso_label
_atom_site_aniso_U_11
_atom_site_aniso_U_22
_atom_site_aniso_U_33
_atom_site_aniso_U_12
_atom_site_aniso_U_13
_atom_site_aniso_U_23
Br 0.0482(4) 0.0590(5) 0.0589(5) -0.0020(6) 0.0211(3) 0.0028(6)
O1 0.048(3) 0.092(4) 0.055(4) -0.011(4) 0.001(3) -0.013(4)
O2 0.043(3) 0.070(4) 0.046(3) -0.007(3) 0.013(2) -0.002(3)
N 0.029(3) 0.065(5) 0.033(3) -0.006(4) 0.000(3) 0.004(4)
C1 0.056(4) 0.087(7) 0.043(4) -0.027(5) -0.004(4) 0.012(5)
C2 0.026(4) 0.031(4) 0.035(4) -0.003(4) -0.004(3) -0.004(5)
C3 0.034(4) 0.045(6) 0.040(4) 0.002(4) 0.014(4) 0.009(4)
C4 0.049(4) 0.088(7) 0.033(4) 0.004(6) 0.005(4) 0.031(5)
C5 0.038(4) 0.076(7) 0.029(4) 0.001(4) 0.002(3) 0.002(4)
C6 0.025(4) 0.060(5) 0.042(4) 0.004(5) 0.011(3) -0.001(5)
C7 0.037(5) 0.060(6) 0.043(5) 0.004(4) 0.000(4) -0.010(5)
C8 0.051(4) 0.079(7) 0.089(5) -0.011(5) 0.037(4) 0.010(6)

loop_
_atom_type_symbol
_atom_type_description
_atom_type_scat_dispersion_real
_atom_type_scat_dispersion_imag
_atom_type_scat_source
C C 0.0033 0.0016 'International Tables Vol C Tables 4.2.6.8 and 6.1.1.4'
H H 0.0000 0.0000 'International Tables Vol C Tables 4.2.6.8 and 6.1.1.4'
N N 0.0061 0.0033 'International Tables Vol C Tables 4.2.6.8 and 6.1.1.4'
O O 0.0106 0.0060 'International Tables Vol C Tables 4.2.6.8 and 6.1.1.4'
Br Br -0.2901 2.4595 'International Tables Vol C Tables 4.2.6.8 and 6.1.1.4'

loop_
_geom_angle_atom_site_label_1
_geom_angle_atom_site_label_2
_geom_angle_atom_site_label_3
_geom_angle_site_symmetry_1
_geom_angle_site_symmetry_3
_geom_angle
_geom_angle_publ_flag
C7 O2 C8 . . 116.6(5) ?
C2 N C6 . . 117.3(5) ?
C2 C1 H1A . . 109.5 ?
C2 C1 H1B . . 109.5 ?
H1A C1 H1B . . 109.5 ?
C2 C1 H1C . . 109.5 ?
H1A C1 H1C . . 109.5 ?
H1B C1 H1C . . 109.5 ?
N C2 C3 . . 121.4(5) ?
N C2 C1 . . 115.2(5) ?
C3 C2 C1 . . 123.3(6) ?
C4 C3 C2 . . 120.4(5) ?
C4 C3 Br . . 120.5(5) ?
C2 C3 Br . . 119.1(5) ?
C5 C4 C3 . . 117.9(6) ?
C5 C4 H4A . . 121.0 ?
C3 C4 H4A . . 121.0 ?
C4 C5 C6 . . 120.0(6) ?
C4 C5 H5A . . 120.0 ?
C6 C5 H5A . . 120.0 ?
N C6 C5 . . 122.9(6) ?
N C6 C7 . . 115.5(6) ?
C5 C6 C7 . . 121.6(6) ?
O1 C7 O2 . . 124.6(7) ?
O1 C7 C6 . . 119.4(7) ?
O2 C7 C6 . . 115.9(6) ?
O2 C8 H8A . . 109.5 ?
O2 C8 H8B . . 109.5 ?
H8A C8 H8B . . 109.5 ?
O2 C8 H8C . . 109.5 ?
H8A C8 H8C . . 109.5 ?
H8B C8 H8C . . 109.5 ?

loop_
_geom_bond_atom_site_label_1
_geom_bond_atom_site_label_2
_geom_bond_site_symmetry_2
_geom_bond_distance
_geom_bond_publ_flag
Br Br 2_655 3.7150(10) ?
Br C3 . 1.884(5) ?
O1 C7 . 1.218(6) ?
O2 C7 . 1.294(6) ?
O2 C8 . 1.446(6) ?
N C2 . 1.347(6) ?
N C6 . 1.368(6) ?
C1 C2 . 1.510(6) ?
C1 H1A . 0.9600 ?
C1 H1B . 0.9600 ?
C1 H1C . 0.9600 ?
C2 C3 . 1.387(6) ?
C3 C4 . 1.396(6) ?
C4 C5 . 1.356(7) ?
C4 H4A . 0.9300 ?
C5 C6 . 1.375(7) ?
C5 H5A . 0.9300 ?
C6 C7 . 1.491(8) ?
C8 H8A . 0.9600 ?
C8 H8B . 0.9600 ?
C8 H8C . 0.9600 ?

loop_
_geom_torsion_atom_site_label_1
_geom_torsion_atom_site_label_2
_geom_torsion_atom_site_label_3
_geom_torsion_atom_site_label_4
_geom_torsion_site_symmetry_1
_geom_torsion_site_symmetry_2
_geom_torsion_site_symmetry_3
_geom_torsion_site_symmetry_4
_geom_torsion
_geom_torsion_publ_flag
C6 N C2 C3 . . . . 1.8(10) ?
C6 N C2 C1 . . . . 178.4(6) ?
N C2 C3 C4 . . . . -2.7(11) ?
C1 C2 C3 C4 . . . . -179.0(6) ?
N C2 C3 Br . . . . 179.6(5) ?
C1 C2 C3 Br . . . . 3.3(9) ?
C2 C3 C4 C5 . . . . 2.3(11) ?
Br C3 C4 C5 . . . . 180.0(5) ?
C3 C4 C5 C6 . . . . -1.2(11) ?
C2 N C6 C5 . . . . -0.6(10) ?
C2 N C6 C7 . . . . 177.4(6) ?
C4 C5 C6 N . . . . 0.4(11) ?
C4 C5 C6 C7 . . . . -177.5(7) ?
C8 O2 C7 O1 . . . . -2.1(11) ?
C8 O2 C7 C6 . . . . 175.0(6) ?
N C6 C7 O1 . . . . -167.1(7) ?
C5 C6 C7 O1 . . . . 11.0(11) ?
N C6 C7 O2 . . . . 15.6(9) ?
C5 C6 C7 O2 . . . . -166.3(7) ?
